data_2204976
loop_
_publ_author_name
'Yathirajan, Hemmige S.'
'Narasegowda, Rajenahally S.'
'Nagarajab, Padmarajaiah'
'Bolte, Michael'

_publ_section_title
;
 A pseudopolymorph of valdecoxib
;
_journal_issue 1
_journal_name_full 'Acta Crystallographica Section E'
_journal_page_first o179
_journal_page_last o181
_journal_paper_doi 10.1107/S1600536804033598
_journal_volume 61
_journal_year 2005
_chemical_formula_iupac 'C16 H14 N2 O3 S, 0.5C4 H8 O'
_chemical_formula_moiety 'C16 H14 N2 O3 S, 0.5C4 H8 O'
_chemical_formula_sum 'C18 H18 N2 O3.5 S'
_chemical_formula_weight 350.40
_chemical_name_systematic
;
4-(5-methyl-3-phenylisoxazol-4-yl)benzenesulfonamide ethyl methyl ketone
hemisolvate
;
_space_group_IT_number 14
_symmetry_cell_setting monoclinic
_symmetry_space_group_name_Hall '-P 2ybc'
_symmetry_space_group_name_H-M 'P 1 21/c 1'
_atom_sites_solution_hydrogens geom
_atom_sites_solution_primary direct
_atom_sites_solution_secondary difmap
_audit_creation_method SHELXL-97
_cell_angle_alpha 90
_cell_angle_beta 94.373(9)
_cell_angle_gamma 90
_cell_formula_units_Z 4
_cell_length_a 13.0201(14)
_cell_length_b 7.7930(5)
_cell_length_c 17.3305(19)
_cell_measurement_reflns_used 24673
_cell_measurement_temperature 173(2)
_cell_measurement_theta_max 25.7
_cell_measurement_theta_min 3.5
_cell_volume 1753.3(3)
_computing_cell_refinement X-AREA
_computing_data_collection 'X-AREA (Stoe & Cie, 2001)'
_computing_data_reduction X-AREA
_computing_molecular_graphics 'XP in SHELXTL-Plus (Sheldrick, 1991)'
_computing_publication_material 'SHELXL97 and PLATON (Spek, 1990)'
_computing_structure_refinement 'SHELXL97 (Sheldrick, 1997) '
_computing_structure_solution 'SHELXS97 (Sheldrick, 1990) '
_diffrn_ambient_temperature 173(2)
_diffrn_measured_fraction_theta_full 0.996
_diffrn_measured_fraction_theta_max 0.991
_diffrn_measurement_device_type 'STOE IPDS-II two-circle'
_diffrn_measurement_method \w
_diffrn_radiation_monochromator graphite
_diffrn_radiation_source 'fine-focus sealed tube'
_diffrn_radiation_type MoK\a
_diffrn_radiation_wavelength 0.71073
_diffrn_reflns_av_R_equivalents 0.057
_diffrn_reflns_av_sigmaI/netI 0.029
_diffrn_reflns_limit_h_max 15
_diffrn_reflns_limit_h_min -15
_diffrn_reflns_limit_k_max 9
_diffrn_reflns_limit_k_min -9
_diffrn_reflns_limit_l_max 21
_diffrn_reflns_limit_l_min -21
_diffrn_reflns_number 24057
_diffrn_reflns_theta_full 25.0
_diffrn_reflns_theta_max 25.8
_diffrn_reflns_theta_min 3.5
_diffrn_standards_decay_% 0
_diffrn_standards_interval_time 0
_diffrn_standards_number 0
_exptl_absorpt_coefficient_mu 0.206
_exptl_absorpt_correction_T_max 0.962
_exptl_absorpt_correction_T_min 0.912
_exptl_absorpt_correction_type multi-scan
_exptl_absorpt_process_details '(MULABS; Spek, 1990; Blessing, 1995)'
_exptl_crystal_colour colourless
_exptl_crystal_density_diffrn 1.327
_exptl_crystal_density_method 'not measured'
_exptl_crystal_description plate
_exptl_crystal_F_000 736
_exptl_crystal_size_max 0.40
_exptl_crystal_size_mid 0.37
_exptl_crystal_size_min 0.14
_refine_diff_density_max 0.60
_refine_diff_density_min -0.56
_refine_ls_extinction_method none
_refine_ls_goodness_of_fit_ref 1.06
_refine_ls_hydrogen_treatment mixed
_refine_ls_matrix_type full
_refine_ls_number_parameters 229
_refine_ls_number_reflns 3345
_refine_ls_number_restraints 0
_refine_ls_restrained_S_all 1.06
_refine_ls_R_factor_all 0.053
_refine_ls_R_factor_gt 0.044
_refine_ls_shift/su_max 0.001
_refine_ls_shift/su_mean 0.001
_refine_ls_structure_factor_coef Fsqd
_refine_ls_weighting_details 'calc w = 1/[\s^2^(Fo^2^)+(0.0755P)^2^+0.4033P] where P = (Fo^2^+2Fc^2^)/3'
_refine_ls_weighting_scheme calc
_refine_ls_wR_factor_gt 0.126
_refine_ls_wR_factor_ref 0.131
_reflns_number_gt 2768
_reflns_number_total 3345
_reflns_threshold_expression I>2\s(I)
_cod_data_source_file tk6204.cif
_cod_data_source_block I
_cod_depositor_comments
;
The following automatic conversions were performed:
'_symmetry_cell_setting' value 'Monoclinic' changed to 'monoclinic'
according to '/home/saulius/struct/CIF-dictionaries/cif_core.dic'
dictionary named 'cif_core.dic' version 2.4.1 from 2010-06-29.

Automatic conversion script
Id: cif_fix_enum 1527 2010-12-29 10:47:43Z saulius 

The following automatic conversions were performed:

'_symmetry_cell_setting' value 'Monoclinic' changed to 'monoclinic'
according to /home/saulius/struct/CIF-dictionaries/cif_core.dic
dictionary named 'cif_core.dic' version 2.4.1 from 2010-06-29.

Automatic conversion script
Id: cif_fix_values 1715 2011-07-08 13:25:40Z adriana 
;
_cod_original_sg_symbol_H-M 'P 21/c'
_cod_database_code 2204976
_cod_database_fobs_code 2204976

loop_
_symmetry_equiv_pos_as_xyz
'x, y, z'
'-x, y+1/2, -z+1/2'
'-x, -y, -z'
'x, -y-1/2, z-1/2'

loop_
_atom_site_label
_atom_site_fract_x
_atom_site_fract_y
_atom_site_fract_z
_atom_site_U_iso_or_equiv
_atom_site_adp_type
_atom_site_calc_flag
_atom_site_refinement_flags
_atom_site_occupancy
_atom_site_disorder_assembly
_atom_site_disorder_group
_atom_site_type_symbol
S1 0.06511(3) 0.75708(5) 0.22545(2) 0.02823(16) Uani d . 1 . . S
N1 -0.04516(12) 0.7592(2) 0.26081(11) 0.0339(4) Uani d . 1 . . N
H1A -0.0598(17) 0.667(3) 0.2835(13) 0.037(6) Uiso d . 1 . . H
H1B -0.053(2) 0.843(4) 0.2872(15) 0.052(7) Uiso d . 1 . . H
O11 0.07021(10) 0.60084(16) 0.18285(7) 0.0356(3) Uani d . 1 . . O
O12 0.07531(10) 0.91506(16) 0.18463(7) 0.0336(3) Uani d . 1 . . O
C1 0.40159(14) 0.7225(2) 0.48139(10) 0.0300(4) Uani d . 1 . . C
C2 0.50930(14) 0.7445(2) 0.47417(11) 0.0328(4) Uani d . 1 . . C
N3 0.56210(14) 0.7312(2) 0.54123(10) 0.0434(4) Uani d . 1 . . N
O4 0.48920(12) 0.7000(2) 0.59505(8) 0.0451(4) Uani d . 1 . . O
C5 0.39420(15) 0.6941(3) 0.55751(11) 0.0374(4) Uani d . 1 . . C
C51 0.30683(19) 0.6607(3) 0.60542(12) 0.0512(5) Uani d . 1 . . C
H51A 0.2428 0.7019 0.5781 0.077 Uiso calc R 1 . . H
H51B 0.3184 0.7211 0.6549 0.077 Uiso calc R 1 . . H
H51C 0.3015 0.5372 0.6149 0.077 Uiso calc R 1 . . H
C11 0.31684(13) 0.7340(2) 0.42022(10) 0.0292(4) Uani d . 1 . . C
C12 0.30512(14) 0.8795(2) 0.37443(11) 0.0339(4) Uani d . 1 . . C
H12 0.3504 0.9741 0.3840 0.041 Uiso calc R 1 . . H
C13 0.22815(13) 0.8884(2) 0.31496(10) 0.0317(4) Uani d . 1 . . C
H13 0.2208 0.9878 0.2833 0.038 Uiso calc R 1 . . H
C14 0.16212(13) 0.7510(2) 0.30212(10) 0.0278(4) Uani d . 1 . . C
C15 0.17113(14) 0.6062(2) 0.34832(11) 0.0349(4) Uani d . 1 . . C
H15 0.1243 0.5134 0.3398 0.042 Uiso calc R 1 . . H
C16 0.24890(14) 0.5982(2) 0.40694(11) 0.0339(4) Uani d . 1 . . C
H16 0.2560 0.4987 0.4385 0.041 Uiso calc R 1 . . H
C21 0.56250(15) 0.7697(2) 0.40305(13) 0.0381(4) Uani d . 1 . . C
C22 0.65232(17) 0.8662(3) 0.40405(18) 0.0588(7) Uani d . 1 . . C
H22 0.6798 0.9193 0.4505 0.071 Uiso calc R 1 . . H
C23 0.7015(2) 0.8839(4) 0.3357(3) 0.0876(12) Uani d . 1 . . C
H23 0.7623 0.9513 0.3358 0.105 Uiso calc R 1 . . H
C24 0.6641(3) 0.8065(4) 0.2689(2) 0.0806(11) Uani d . 1 . . C
H24 0.6989 0.8197 0.2230 0.097 Uiso calc R 1 . . H
C25 0.5761(2) 0.7094(4) 0.26801(15) 0.0633(7) Uani d . 1 . . C
H25 0.5504 0.6547 0.2215 0.076 Uiso calc R 1 . . H
C26 0.52496(14) 0.6907(3) 0.33418(10) 0.0439(5) Uani d . 1 . . C
H26 0.4639 0.6238 0.3330 0.053 Uiso calc R 1 . . H
O1L 0.11783(14) 0.9379(3) 0.49816(10) 0.1092(18) Uani d PR 0.50 . 1 O
C1L 0.04893(14) 0.4843(3) -0.00214(10) 0.253(6) Uani d R 1 . . C
H1LA 0.0904 0.9672 0.5397 0.303 Uiso d PR 0.50 A 2 H
H1LB 0.0731 0.9823 0.4496 0.303 Uiso d PR 0.50 B 2 H
C2L 0.0467(5) 0.2365(7) 0.5065(3) 0.138(2) Uani d . 1 . . C
H2LA 0.1155 1.2793 0.5044 0.207 Uiso d R 1 . . H
H2LB 0.0034 1.2840 0.4645 0.207 Uiso d R 1 . . H
H2LC 0.0207 1.2689 0.5547 0.207 Uiso d R 1 . . H

loop_
_atom_site_aniso_label
_atom_site_aniso_U_11
_atom_site_aniso_U_22
_atom_site_aniso_U_33
_atom_site_aniso_U_12
_atom_site_aniso_U_13
_atom_site_aniso_U_23
S1 0.0256(3) 0.0257(3) 0.0325(3) 0.00253(15) -0.00352(17) 0.00003(15)
N1 0.0251(8) 0.0273(9) 0.0489(10) 0.0009(6) -0.0009(7) 0.0009(7)
O11 0.0388(7) 0.0303(7) 0.0366(7) 0.0036(5) -0.0046(5) -0.0032(5)
O12 0.0339(7) 0.0300(7) 0.0363(7) 0.0028(5) -0.0016(5) 0.0044(5)
C1 0.0272(9) 0.0306(9) 0.0317(8) -0.0018(7) -0.0010(7) -0.0009(7)
C2 0.0267(9) 0.0330(10) 0.0377(9) -0.0020(7) -0.0040(7) 0.0005(7)
N3 0.0365(9) 0.0482(10) 0.0437(9) -0.0049(7) -0.0093(7) 0.0009(7)
O4 0.0463(8) 0.0535(9) 0.0335(7) -0.0018(7) -0.0096(6) 0.0018(6)
C5 0.0367(10) 0.0405(10) 0.0344(9) 0.0005(8) -0.0016(7) 0.0001(8)
C51 0.0541(13) 0.0597(14) 0.0411(11) 0.0054(11) 0.0132(9) 0.0077(10)
C11 0.0232(8) 0.0343(9) 0.0301(8) 0.0002(7) 0.0013(7) -0.0009(7)
C12 0.0287(9) 0.0325(9) 0.0398(9) -0.0062(7) -0.0016(7) 0.0020(7)
C13 0.0288(9) 0.0297(9) 0.0361(9) -0.0016(7) -0.0008(7) 0.0041(7)
C14 0.0221(8) 0.0295(9) 0.0313(8) 0.0019(6) -0.0005(6) -0.0010(6)
C15 0.0302(9) 0.0299(9) 0.0432(10) -0.0055(7) -0.0061(8) 0.0036(7)
C16 0.0314(9) 0.0315(9) 0.0375(9) -0.0029(7) -0.0053(7) 0.0065(7)
C21 0.0275(9) 0.0358(10) 0.0513(11) 0.0046(7) 0.0056(8) 0.0097(8)
C22 0.0351(11) 0.0439(12) 0.0995(19) -0.0040(9) 0.0189(12) -0.0026(12)
C23 0.0591(17) 0.0496(15) 0.163(4) 0.0019(13) 0.066(2) 0.0164(19)
C24 0.081(2) 0.0673(18) 0.101(2) 0.0298(17) 0.059(2) 0.0371(18)
C25 0.0616(16) 0.0811(17) 0.0497(13) 0.0335(14) 0.0197(11) 0.0238(12)
C26 0.0349(10) 0.0580(13) 0.0389(10) 0.0104(9) 0.0033(8) 0.0099(9)
O1L 0.080(3) 0.128(4) 0.125(4) 0.030(3) 0.038(3) -0.007(4)
C1L 0.139(5) 0.565(18) 0.054(2) -0.186(9) 0.003(3) -0.036(5)
C2L 0.141(5) 0.159(5) 0.110(4) 0.033(4) -0.026(3) 0.014(3)

loop_
_atom_type_symbol
_atom_type_description
_atom_type_scat_dispersion_real
_atom_type_scat_dispersion_imag
_atom_type_scat_source
C C 0.0033 0.0016 'International Tables Vol C Tables 4.2.6.8 and 6.1.1.4'
H H 0.0000 0.0000 'International Tables Vol C Tables 4.2.6.8 and 6.1.1.4'
N N 0.0061 0.0033 'International Tables Vol C Tables 4.2.6.8 and 6.1.1.4'
O O 0.0106 0.0060 'International Tables Vol C Tables 4.2.6.8 and 6.1.1.4'
S S 0.1246 0.1234 'International Tables Vol C Tables 4.2.6.8 and 6.1.1.4'

loop_
_geom_angle_atom_site_label_1
_geom_angle_atom_site_label_2
_geom_angle_atom_site_label_3
_geom_angle_site_symmetry_1
_geom_angle_site_symmetry_3
_geom_angle
O11 S1 O12 . . 117.92(8)
O11 S1 N1 . . 106.54(9)
O12 S1 N1 . . 107.43(8)
O11 S1 C14 . . 107.93(8)
O12 S1 C14 . . 107.92(8)
N1 S1 C14 . . 108.85(9)
S1 N1 H1A . . 114.0(15)
S1 N1 H1B . . 111.9(19)
H1A N1 H1B . . 113(2)
C5 C1 C2 . . 104.43(16)
C5 C1 C11 . . 127.49(17)
C2 C1 C11 . . 128.05(16)
N3 C2 C1 . . 111.46(17)
N3 C2 C21 . . 120.34(18)
C1 C2 C21 . . 128.12(17)
C2 N3 O4 . . 105.55(16)
C5 O4 N3 . . 109.05(14)
C1 C5 O4 . . 109.51(17)
C1 C5 C51 . . 133.80(19)
O4 C5 C51 . . 116.69(17)
C5 C51 H51A . . 109.5
C5 C51 H51B . . 109.5
H51A C51 H51B . . 109.5
C5 C51 H51C . . 109.5
H51A C51 H51C . . 109.5
H51B C51 H51C . . 109.5
C16 C11 C12 . . 119.22(16)
C16 C11 C1 . . 120.39(16)
C12 C11 C1 . . 120.38(16)
C13 C12 C11 . . 120.61(17)
C13 C12 H12 . . 119.7
C11 C12 H12 . . 119.7
C14 C13 C12 . . 119.24(16)
C14 C13 H13 . . 120.4
C12 C13 H13 . . 120.4
C13 C14 C15 . . 121.00(16)
C13 C14 S1 . . 120.14(13)
C15 C14 S1 . . 118.85(13)
C16 C15 C14 . . 119.20(17)
C16 C15 H15 . . 120.4
C14 C15 H15 . . 120.4
C15 C16 C11 . . 120.71(17)
C15 C16 H16 . . 119.6
C11 C16 H16 . . 119.6
C22 C21 C26 . . 119.2(2)
C22 C21 C2 . . 120.7(2)
C26 C21 C2 . . 119.98(17)
C21 C22 C23 . . 118.9(3)
C21 C22 H22 . . 120.6
C23 C22 H22 . . 120.6
C24 C23 C22 . . 121.4(3)
C24 C23 H23 . . 119.3
C22 C23 H23 . . 119.3
C23 C24 C25 . . 119.8(3)
C23 C24 H24 . . 120.1
C25 C24 H24 . . 120.1
C24 C25 C26 . . 120.4(3)
C24 C25 H25 . . 119.8
C26 C25 H25 . . 119.8
C25 C26 C21 . . 120.3(2)
C25 C26 H26 . . 119.8
C21 C26 H26 . . 119.8
C1L O1L H1LA 4_576 . 57.2
C1L O1L H1LB 4_576 . 53.1
H1LA O1L H1LB . . 110.2
O1L C1L C1L 4_575 3_565 134.9(4)
O1L C1L C2L 4_575 4_565 125.3(3)
C1L C1L C2L 3_565 4_565 99.2(3)

loop_
_geom_bond_atom_site_label_1
_geom_bond_atom_site_label_2
_geom_bond_site_symmetry_2
_geom_bond_distance
_geom_bond_publ_flag
S1 O11 . 1.4280(13) y
S1 O12 . 1.4311(13) y
S1 N1 . 1.6036(18) y
S1 C14 . 1.7628(18) y
N1 H1A . 0.85(3) ?
N1 H1B . 0.81(3) ?
C1 C5 . 1.348(3) y
C1 C2 . 1.428(3) y
C1 C11 . 1.473(2) ?
C2 N3 . 1.309(3) y
C2 C21 . 1.472(3) ?
N3 O4 . 1.402(2) y
O4 C5 . 1.354(2) y
C5 C51 . 1.482(3) ?
C51 H51A . 0.9800 ?
C51 H51B . 0.9800 ?
C51 H51C . 0.9800 ?
C11 C16 . 1.387(3) ?
C11 C12 . 1.386(3) ?
C12 C13 . 1.383(3) ?
C12 H12 . 0.9500 ?
C13 C14 . 1.380(2) ?
C13 H13 . 0.9500 ?
C14 C15 . 1.383(2) ?
C15 C16 . 1.380(2) ?
C15 H15 . 0.9500 ?
C16 H16 . 0.9500 ?
C21 C22 . 1.389(3) ?
C21 C26 . 1.398(3) ?
C22 C23 . 1.395(5) ?
C22 H22 . 0.9500 ?
C23 C24 . 1.363(6) ?
C23 H23 . 0.9500 ?
C24 C25 . 1.372(5) ?
C24 H24 . 0.9500 ?
C25 C26 . 1.377(3) ?
C25 H25 . 0.9500 ?
C26 H26 . 0.9500 ?
O1L C1L 4_576 1.083(2) ?
O1L H1LA . 0.8593 ?
O1L H1LB . 1.0461 ?
C1L O1L 4_575 1.083(2) ?
C1L C1L 3_565 1.305(4) ?
C1L C2L 4_565 1.727(6) ?
C2L C1L 4_566 1.727(6) ?

loop_
_geom_hbond_atom_site_label_D
_geom_hbond_atom_site_label_H
_geom_hbond_atom_site_label_A
_geom_hbond_site_symmetry_A
_geom_hbond_distance_DH
_geom_hbond_distance_HA
_geom_hbond_distance_DA
_geom_hbond_angle_DHA
N1 H1A O12 2_545 0.85(3) 2.05(3) 2.881(2) 165(2)
N1 H1B O11 2 0.81(3) 2.09(3) 2.863(2) 160(3)

loop_
_geom_torsion_atom_site_label_1
_geom_torsion_atom_site_label_2
_geom_torsion_atom_site_label_3
_geom_torsion_atom_site_label_4
_geom_torsion
C5 C1 C2 N3 -0.4(2)
C11 C1 C2 N3 177.69(18)
C5 C1 C2 C21 176.34(18)
C11 C1 C2 C21 -5.6(3)
C1 C2 N3 O4 -0.1(2)
C21 C2 N3 O4 -177.13(16)
C2 N3 O4 C5 0.6(2)
C2 C1 C5 O4 0.8(2)
C11 C1 C5 O4 -177.35(17)
C2 C1 C5 C51 -179.8(2)
C11 C1 C5 C51 2.1(4)
N3 O4 C5 C1 -0.9(2)
N3 O4 C5 C51 179.58(18)
C5 C1 C11 C16 -58.0(3)
C2 C1 C11 C16 124.4(2)
C5 C1 C11 C12 123.1(2)
C2 C1 C11 C12 -54.5(3)
C16 C11 C12 C13 -1.5(3)
C1 C11 C12 C13 177.46(17)
C11 C12 C13 C14 0.7(3)
C12 C13 C14 C15 0.8(3)
C12 C13 C14 S1 -178.65(14)
O11 S1 C14 C13 130.75(15)
O12 S1 C14 C13 2.30(17)
N1 S1 C14 C13 -114.00(15)
O11 S1 C14 C15 -48.70(16)
O12 S1 C14 C15 -177.15(14)
N1 S1 C14 C15 66.55(16)
C13 C14 C15 C16 -1.5(3)
S1 C14 C15 C16 177.99(15)
C14 C15 C16 C11 0.7(3)
C12 C11 C16 C15 0.8(3)
C1 C11 C16 C15 -178.15(17)
N3 C2 C21 C22 -34.5(3)
C1 C2 C21 C22 149.0(2)
N3 C2 C21 C26 143.0(2)
C1 C2 C21 C26 -33.5(3)
C26 C21 C22 C23 1.1(3)
C2 C21 C22 C23 178.6(2)
C21 C22 C23 C24 -1.1(4)
C22 C23 C24 C25 0.3(5)
C23 C24 C25 C26 0.5(4)
C24 C25 C26 C21 -0.4(4)
C22 C21 C26 C25 -0.4(3)
C2 C21 C26 C25 -177.97(19)
